data_7232634
loop_
_publ_author_name
'MANDAI, Toshihiko'
'Tatesaka, Kenji'
'Soh, Kenya'
'Masu, Hyuma'
'Choudhary, Ashu'
'Tateyama, Yoshitaka'
'Ise, Ryuta'
'Imai, Hiroaki'
'Takeguchi, Tatsuya'
'Kanamura, Kiyoshi'

_publ_section_title
;
 Modifications in Coordination Structure of Mg[TFSA]2-Based Supporting
 Salts for High-Voltage Magnesium Rechargeable Batteries
;
_journal_name_full 'Physical Chemistry Chemical Physics'
_journal_paper_doi 10.1039/C9CP01400D
_journal_year 2019
_chemical_formula_sum 'C26 H50 F12 Mg N2 O17 S6'
_chemical_formula_weight 1107.35
_space_group_crystal_system monoclinic
_space_group_IT_number 14
_space_group_name_Hall '-P 2yn'
_space_group_name_H-M_alt 'P 1 21/n 1'
_symmetry_space_group_name_Hall '-P 2yn'
_symmetry_space_group_name_H-M 'P 1 21/n 1'
_atom_sites_solution_hydrogens geom
_audit_update_record
;
2019-04-10 deposited with the CCDC.    2019-04-11 downloaded from the CCDC.
;
_cell_angle_alpha 90
_cell_angle_beta 107.544(5)
_cell_angle_gamma 90
_cell_formula_units_Z 4
_cell_length_a 16.5803(8)
_cell_length_b 16.0637(7)
_cell_length_c 18.4302(8)
_cell_measurement_reflns_used 20676
_cell_measurement_temperature 123
_cell_measurement_theta_max 30.27
_cell_measurement_theta_min 2.35
_cell_volume 4680.4(4)
_computing_cell_refinement 'CrysAlisPro 1.171.39.43c (Rigaku OD, 2018)'
_computing_data_collection 'CrysAlisPro 1.171.39.43c (Rigaku OD, 2018)'
_computing_data_reduction 'CrysAlisPro 1.171.39.43c (Rigaku OD, 2018)'
_computing_molecular_graphics 'XSHEL (Bruker AXS,2002)'
_computing_publication_material 'XCIF (Bruker AXS, 2001)'
_computing_structure_refinement 'SHELXL Version 2014/7 (Sheldrick, 2008)'
_computing_structure_solution 'SHELXT Version 2014/4 (Sheldrick, 2014)'
_diffrn_ambient_temperature 123
_diffrn_detector_area_resol_mean 5.811
_diffrn_measured_fraction_theta_full 0.999
_diffrn_measured_fraction_theta_max 0.901
_diffrn_measurement_device_type 'Rigaku XtaLAB PRO'
_diffrn_measurement_method \w
_diffrn_radiation_monochromator graphite
_diffrn_radiation_type MoK\a
_diffrn_radiation_wavelength 0.71073
_diffrn_reflns_av_R_equivalents 0.1001
_diffrn_reflns_av_unetI/netI 0.0663
_diffrn_reflns_limit_h_max 23
_diffrn_reflns_limit_h_min -21
_diffrn_reflns_limit_k_max 20
_diffrn_reflns_limit_k_min -22
_diffrn_reflns_limit_l_max 24
_diffrn_reflns_limit_l_min -25
_diffrn_reflns_number 64072
_diffrn_reflns_theta_full 25.000
_diffrn_reflns_theta_max 30.127
_diffrn_reflns_theta_min 2.318
_exptl_absorpt_coefficient_mu 0.419
_exptl_absorpt_correction_T_max 0.96
_exptl_absorpt_correction_T_min 0.92
_exptl_absorpt_correction_type multi-scan
_exptl_absorpt_process_details
;
CrysAlisPro 1.171.39.43c (Rigaku Oxford Diffraction, 2018)
Empirical absorption correction using spherical harmonics,
 implemented in SCALE3 ABSPACK scaling algorithm.
;
_exptl_crystal_colour colourless
_exptl_crystal_density_diffrn 1.571
_exptl_crystal_density_method 'not measured'
_exptl_crystal_description prism
_exptl_crystal_F_000 2288
_exptl_crystal_size_max 0.200
_exptl_crystal_size_mid 0.150
_exptl_crystal_size_min 0.100
_refine_diff_density_max 0.997
_refine_diff_density_min -0.446
_refine_ls_extinction_method none
_refine_ls_goodness_of_fit_ref 1.057
_refine_ls_hydrogen_treatment constr
_refine_ls_matrix_type full
_refine_ls_number_parameters 921
_refine_ls_number_reflns 12438
_refine_ls_number_restraints 255
_refine_ls_restrained_S_all 1.058
_refine_ls_R_factor_all 0.1059
_refine_ls_R_factor_gt 0.0762
_refine_ls_shift/su_max 0.001
_refine_ls_shift/su_mean 0.000
_refine_ls_structure_factor_coef Fsqd
_refine_ls_weighting_details 'w=1/[\s^2^(Fo^2^)+(0.0566P)^2^+12.4068P] where P=(Fo^2^+2Fc^2^)/3'
_refine_ls_weighting_scheme calc
_refine_ls_wR_factor_gt 0.1857
_refine_ls_wR_factor_ref 0.1972
_reflns_number_gt 8697
_reflns_number_total 12438
_reflns_threshold_expression 'I > 2\s(I)'
_cod_data_source_file c9cp01400d2.cif
_cod_data_source_block '[Mg(G4)(DPSO2)2][TFSA]2'
_cod_database_code 7232634

loop_
_space_group_symop_operation_xyz
'x, y, z'
'-x+1/2, y+1/2, -z+1/2'
'-x, -y, -z'
'x-1/2, -y-1/2, z-1/2'

loop_
_atom_site_type_symbol
_atom_site_label
_atom_site_fract_x
_atom_site_fract_y
_atom_site_fract_z
_atom_site_U_iso_or_equiv
_atom_site_adp_type
_atom_site_calc_flag
_atom_site_refinement_flags_adp
_atom_site_refinement_flags_occupancy
_atom_site_refinement_flags_posn
_atom_site_occupancy
_atom_site_disorder_assembly
_atom_site_disorder_group
N N1A 0.7771(15) 0.1635(17) 0.4554(17) 0.042(5) Uani d . P . 0.53(3) A 1
S S3A 0.7096(4) 0.1565(7) 0.3764(5) 0.0415(18) Uani d . P . 0.53(3) A 1
O O10A 0.6593(16) 0.2229(14) 0.3494(13) 0.087(8) Uani d . P . 0.53(3) A 1
O O11A 0.7398(15) 0.1100(15) 0.3246(11) 0.058(5) Uani d . P . 0.53(3) A 1
C C23A 0.6447(15) 0.0813(18) 0.3997(14) 0.062(6) Uani d . P . 0.53(3) A 1
F F1A 0.5611(13) 0.0771(17) 0.3390(14) 0.087(6) Uani d . P . 0.53(3) A 1
F F2A 0.6554(14) 0.0171(15) 0.4319(13) 0.092(6) Uani d . P . 0.53(3) A 1
F F3A 0.5924(12) 0.1264(15) 0.4482(13) 0.100(6) Uani d . P . 0.53(3) A 1
S S4A 0.7843(8) 0.2395(6) 0.5071(6) 0.051(3) Uani d . P . 0.53(3) A 1
O O12A 0.7047(16) 0.281(2) 0.4956(15) 0.061(6) Uani d . P . 0.53(3) A 1
O O13A 0.8280(13) 0.2150(15) 0.5868(10) 0.049(4) Uani d . P . 0.53(3) A 1
C C24A 0.8545(17) 0.318(2) 0.4805(13) 0.058(8) Uani d . P . 0.53(3) A 1
F F4A 0.8199(6) 0.3521(8) 0.4224(7) 0.058(3) Uani d . P . 0.53(3) A 1
F F5A 0.9259(12) 0.2802(13) 0.4686(11) 0.062(4) Uani d . P . 0.53(3) A 1
F F6A 0.8891(6) 0.3703(6) 0.5388(6) 0.047(2) Uani d . P . 0.53(3) A 1
N N1B 0.7921(17) 0.1588(16) 0.4569(16) 0.031(4) Uani d U P . 0.47(3) A 2
S S3B 0.7135(5) 0.1449(6) 0.3801(5) 0.0338(15) Uani d U P . 0.47(3) A 2
O O10B 0.6717(15) 0.2260(10) 0.3469(11) 0.039(3) Uani d U P . 0.47(3) A 2
O O11B 0.7440(14) 0.0897(16) 0.3325(13) 0.050(5) Uani d U P . 0.47(3) A 2
C C23B 0.6277(13) 0.0893(13) 0.4057(12) 0.037(4) Uani d U P . 0.47(3) A 2
F F1B 0.5794(12) 0.0615(15) 0.3430(12) 0.056(3) Uani d U P . 0.47(3) A 2
F F2B 0.6806(12) 0.0081(11) 0.4308(10) 0.054(3) Uani d U P . 0.47(3) A 2
F F3B 0.6186(12) 0.1132(11) 0.4604(10) 0.063(3) Uani d U P . 0.47(3) A 2
S S4B 0.7950(7) 0.2361(4) 0.5152(5) 0.0243(12) Uani d . P . 0.47(3) A 2
O O12B 0.7204(14) 0.2815(19) 0.5115(14) 0.037(3) Uani d . P . 0.47(3) A 2
O O13B 0.8551(11) 0.2132(17) 0.5840(13) 0.042(3) Uani d . P . 0.47(3) A 2
C C24B 0.8582(15) 0.3077(18) 0.4815(10) 0.040(6) Uani d . P . 0.47(3) A 2
F F4B 0.8126(11) 0.3268(14) 0.4017(9) 0.097(5) Uani d . P . 0.47(3) A 2
F F5B 0.9268(13) 0.2722(17) 0.4885(13) 0.070(6) Uani d . P . 0.47(3) A 2
F F6B 0.8593(17) 0.3780(9) 0.5131(12) 0.098(5) Uani d . P . 0.47(3) A 2
N N2A 0.2153(4) 0.3317(4) 0.4687(3) 0.0333(12) Uani d . P . 0.726(5) B 3
S S5A 0.19313(13) 0.40259(15) 0.40637(11) 0.0348(4) Uani d . P . 0.726(5) B 3
O O14A 0.2072(3) 0.3845(5) 0.3350(3) 0.0666(18) Uani d . P . 0.726(5) B 3
O O15A 0.2228(4) 0.4800(3) 0.4424(4) 0.074(2) Uani d . P . 0.726(5) B 3
C C25A 0.0788(7) 0.4110(7) 0.3839(9) 0.043(2) Uani d . P . 0.726(5) B 3
F F7A 0.0427(3) 0.3378(4) 0.3552(4) 0.0729(18) Uani d . P . 0.726(5) B 3
F F8A 0.0553(4) 0.4298(4) 0.4421(3) 0.0710(16) Uani d . P . 0.726(5) B 3
F F9A 0.0484(4) 0.4676(4) 0.3296(5) 0.0535(14) Uani d . P . 0.726(5) B 3
S S6A 0.22555(9) 0.23674(9) 0.45027(11) 0.0328(5) Uani d . P D 0.726(5) B 3
O O16A 0.1915(3) 0.2119(3) 0.3728(3) 0.0646(15) Uani d . P D 0.726(5) B 3
O O17A 0.2064(4) 0.1863(3) 0.5058(4) 0.0599(15) Uani d . P D 0.726(5) B 3
C C26A 0.3384(5) 0.2242(8) 0.4738(4) 0.062(2) Uani d . P D 0.726(5) B 3
F F10A 0.3686(3) 0.2752(6) 0.4314(4) 0.122(3) Uani d . P D 0.726(5) B 3
F F11A 0.3575(4) 0.1473(6) 0.4581(4) 0.100(3) Uani d . P D 0.726(5) B 3
F F12A 0.3781(3) 0.2399(4) 0.5457(3) 0.0821(16) Uani d . P D 0.726(5) B 3
N N2B 0.2540(12) 0.3278(13) 0.4739(10) 0.044(4) Uani d U P . 0.274(5) B 4
S S5B 0.2124(4) 0.3707(5) 0.3962(3) 0.0463(14) Uani d . P . 0.274(5) B 4
O O14B 0.2030(10) 0.3243(13) 0.3326(7) 0.065(4) Uani d . P . 0.274(5) B 4
O O15B 0.2527(11) 0.4504(11) 0.3995(12) 0.085(6) Uani d . P . 0.274(5) B 4
C C25B 0.109(2) 0.392(2) 0.391(2) 0.058(9) Uani d . P . 0.274(5) B 4
F F7B 0.0614(10) 0.3270(13) 0.4017(11) 0.088(5) Uani d . P . 0.274(5) B 4
F F8B 0.1052(11) 0.4398(12) 0.4598(10) 0.087(5) Uani d . P . 0.274(5) B 4
F F9B 0.0642(15) 0.4349(16) 0.3342(16) 0.088(7) Uani d . P . 0.274(5) B 4
S S6B 0.2576(5) 0.2353(3) 0.4933(4) 0.0700(19) Uani d U P D 0.274(5) B 4
O O16B 0.1892(11) 0.1889(12) 0.4448(13) 0.110(7) Uani d U P D 0.274(5) B 4
O O17B 0.2774(16) 0.2239(14) 0.5720(8) 0.130(7) Uani d U P D 0.274(5) B 4
C C26B 0.3495(12) 0.1987(14) 0.4710(11) 0.079(8) Uani d U P D 0.274(5) B 4
F F10B 0.3395(9) 0.2001(13) 0.3974(7) 0.098(5) Uani d U P D 0.274(5) B 4
F F11B 0.4174(11) 0.2433(12) 0.5020(13) 0.135(7) Uani d U P D 0.274(5) B 4
F F12B 0.3650(14) 0.1212(9) 0.4912(10) 0.087(5) Uani d U P D 0.274(5) B 4
S S2A 0.5853(3) 0.3660(2) 0.14713(18) 0.0231(5) Uani d . P . 0.774(8) C 5
C C17A 0.5763(4) 0.2571(3) 0.1600(3) 0.0245(11) Uani d . P . 0.774(8) C 5
H H17A 0.605174 0.243342 0.213942 0.029 Uiso calc U P R 0.774(8) C 5
H H17B 0.515714 0.243042 0.149361 0.029 Uiso calc U P R 0.774(8) C 5
C C18A 0.6134(3) 0.2029(3) 0.1098(3) 0.0274(10) Uani d . P . 0.774(8) C 5
H H18A 0.5832 0.214039 0.055551 0.033 Uiso calc U P R 0.774(8) C 5
H H18B 0.673798 0.217038 0.11911 0.033 Uiso calc U P R 0.774(8) C 5
C C19A 0.6051(4) 0.1112(3) 0.1271(3) 0.0390(13) Uani d . P . 0.774(8) C 5
H H19A 0.639555 0.099208 0.179361 0.058 Uiso calc U P R 0.774(8) C 5
H H19B 0.624722 0.077069 0.091639 0.058 Uiso calc U P R 0.774(8) C 5
H H19C 0.545746 0.098273 0.1213 0.058 Uiso calc U P R 0.774(8) C 5
C C20A 0.6920(3) 0.3900(3) 0.1636(3) 0.0281(11) Uani d . P . 0.774(8) C 5
H H20A 0.710295 0.367182 0.121203 0.034 Uiso calc U P R 0.774(8) C 5
H H20B 0.697861 0.45129 0.162722 0.034 Uiso calc U P R 0.774(8) C 5
C C21A 0.7517(3) 0.3574(3) 0.2383(3) 0.0316(11) Uani d . P . 0.774(8) C 5
H H21A 0.733386 0.378468 0.281318 0.038 Uiso calc U P R 0.774(8) C 5
H H21B 0.749243 0.295878 0.238797 0.038 Uiso calc U P R 0.774(8) C 5
C C22A 0.8421(5) 0.3851(5) 0.2483(5) 0.0499(19) Uani d . P . 0.774(8) C 5
H H22A 0.85954 0.366112 0.204715 0.075 Uiso calc U P R 0.774(8) C 5
H H22B 0.879736 0.361103 0.295166 0.075 Uiso calc U P R 0.774(8) C 5
H H22C 0.845328 0.445999 0.251289 0.075 Uiso calc U P R 0.774(8) C 5
S S2B 0.5893(11) 0.3532(10) 0.1660(7) 0.040(3) Uani d . P . 0.226(8) C 6
C C17B 0.5484(16) 0.2538(17) 0.1738(14) 0.043(5) Uani d U P . 0.226(8) C 6
H H17C 0.563408 0.238023 0.228146 0.052 Uiso calc U P R 0.226(8) C 6
H H17D 0.485948 0.255438 0.153293 0.052 Uiso calc U P R 0.226(8) C 6
C C18B 0.5834(16) 0.1862(16) 0.1296(14) 0.052(5) Uani d U P . 0.226(8) C 6
H H18C 0.568065 0.201687 0.075176 0.063 Uiso calc U P R 0.226(8) C 6
H H18D 0.645859 0.184662 0.149905 0.063 Uiso calc U P R 0.226(8) C 6
C C19B 0.5487(19) 0.1019(16) 0.1369(16) 0.070(7) Uani d U P . 0.226(8) C 6
H H19D 0.571274 0.082561 0.189611 0.105 Uiso calc U P R 0.226(8) C 6
H H19E 0.565179 0.062884 0.102998 0.105 Uiso calc U P R 0.226(8) C 6
H H19F 0.486851 0.104778 0.122892 0.105 Uiso calc U P R 0.226(8) C 6
C C20B 0.7036(11) 0.3456(13) 0.2034(10) 0.038(4) Uani d U P . 0.226(8) C 6
H H20C 0.718754 0.330009 0.257777 0.045 Uiso calc U P R 0.226(8) C 6
H H20D 0.722916 0.300236 0.176288 0.045 Uiso calc U P R 0.226(8) C 6
C C21B 0.7501(11) 0.4234(13) 0.1964(11) 0.043(5) Uani d U P . 0.226(8) C 6
H H21C 0.730656 0.469311 0.222899 0.052 Uiso calc U P R 0.226(8) C 6
H H21D 0.73637 0.438687 0.141974 0.052 Uiso calc U P R 0.226(8) C 6
C C22B 0.848(2) 0.4139(19) 0.2305(18) 0.059(8) Uani d U P . 0.226(8) C 6
H H22D 0.867644 0.447996 0.276573 0.088 Uiso calc U P R 0.226(8) C 6
H H22E 0.875189 0.432291 0.193117 0.088 Uiso calc U P R 0.226(8) C 6
H H22F 0.861654 0.35537 0.243393 0.088 Uiso calc U P R 0.226(8) C 6
C C1 0.3026(3) 0.4240(3) 0.2238(3) 0.0529(12) Uani d . . . 1.0 . .
H H1A 0.263623 0.470057 0.223353 0.079 Uiso calc U . R 1.0 . .
H H1B 0.331737 0.408049 0.276541 0.079 Uiso calc U . R 1.0 . .
H H1C 0.270689 0.376325 0.19648 0.079 Uiso calc U . R 1.0 . .
C C2 0.3218(3) 0.4856(3) 0.1143(2) 0.0401(9) Uani d . . . 1.0 . .
H H2A 0.290164 0.536083 0.120315 0.048 Uiso calc U . R 1.0 . .
H H2B 0.281347 0.44515 0.082399 0.048 Uiso calc U . R 1.0 . .
C C3 0.3881(3) 0.5073(3) 0.0779(2) 0.0399(9) Uani d . . . 1.0 . .
H H3A 0.412338 0.456457 0.062391 0.048 Uiso calc U . R 1.0 . .
H H3B 0.364366 0.542764 0.032546 0.048 Uiso calc U . R 1.0 . .
C C4 0.5062(3) 0.5992(3) 0.1065(2) 0.0472(10) Uani d . . . 1.0 . .
H H4A 0.473956 0.637445 0.06594 0.057 Uiso calc U . R 1.0 . .
H H4B 0.541883 0.562713 0.085523 0.057 Uiso calc U . R 1.0 . .
C C5 0.5598(3) 0.6475(3) 0.1744(3) 0.0465(10) Uani d . . . 1.0 . .
H H5A 0.60799 0.674394 0.162446 0.056 Uiso calc U . R 1.0 . .
H H5B 0.525704 0.691045 0.189428 0.056 Uiso calc U . R 1.0 . .
C C6 0.6462(3) 0.6201(3) 0.2998(3) 0.0516(11) Uani d . . . 1.0 . .
H H6A 0.618642 0.663316 0.322502 0.062 Uiso calc U . R 1.0 . .
H H6B 0.695531 0.645183 0.288348 0.062 Uiso calc U . R 1.0 . .
C C7 0.6732(3) 0.5472(3) 0.3532(3) 0.0534(12) Uani d . . . 1.0 . .
H H7A 0.709496 0.50898 0.33459 0.064 Uiso calc U . R 1.0 . .
H H7B 0.705654 0.566764 0.404672 0.064 Uiso calc U . R 1.0 . .
C C8 0.6082(3) 0.4379(3) 0.4068(3) 0.0619(15) Uani d . . . 1.0 . .
H H8A 0.637351 0.456637 0.45937 0.074 Uiso calc U . R 1.0 . .
H H8B 0.642347 0.393473 0.393165 0.074 Uiso calc U . R 1.0 . .
C C9 0.5229(3) 0.4071(3) 0.4010(2) 0.0502(11) Uani d . . . 1.0 . .
H H9A 0.527205 0.352117 0.426172 0.06 Uiso calc U . R 1.0 . .
H H9B 0.49485 0.445993 0.427344 0.06 Uiso calc U . R 1.0 . .
C C10 0.4648(4) 0.3114(3) 0.3003(3) 0.0589(13) Uani d . . . 1.0 . .
H H10A 0.437278 0.307363 0.245343 0.088 Uiso calc U . R 1.0 . .
H H10B 0.430334 0.282518 0.327338 0.088 Uiso calc U . R 1.0 . .
H H10C 0.520883 0.285658 0.313169 0.088 Uiso calc U . R 1.0 . .
C C11 0.4269(2) 0.7423(2) 0.3247(2) 0.0315(7) Uani d . . . 1.0 . .
H H11A 0.485177 0.750798 0.322396 0.038 Uiso calc U . R 1.0 . .
H H11B 0.387558 0.754099 0.273497 0.038 Uiso calc U . R 1.0 . .
C C12 0.4099(3) 0.8042(2) 0.3812(2) 0.0385(9) Uani d . . . 1.0 . .
H H12A 0.349254 0.802628 0.377891 0.046 Uiso calc U . R 1.0 . .
H H12B 0.443182 0.788269 0.433554 0.046 Uiso calc U . R 1.0 . .
C C13 0.4337(3) 0.8915(3) 0.3648(3) 0.0527(11) Uani d . . . 1.0 . .
H H13A 0.494193 0.893488 0.369739 0.079 Uiso calc U . R 1.0 . .
H H13B 0.421384 0.930298 0.401083 0.079 Uiso calc U . R 1.0 . .
H H13C 0.400913 0.907213 0.312908 0.079 Uiso calc U . R 1.0 . .
C C14 0.3083(2) 0.6221(2) 0.3430(2) 0.0330(8) Uani d . . . 1.0 . .
H H14A 0.299657 0.562502 0.352312 0.04 Uiso calc U . R 1.0 . .
H H14B 0.296778 0.654378 0.384507 0.04 Uiso calc U . R 1.0 . .
C C15 0.2441(2) 0.6474(2) 0.2679(2) 0.0369(8) Uani d . . . 1.0 . .
H H15A 0.25956 0.621723 0.225047 0.044 Uiso calc U . R 1.0 . .
H H15B 0.244925 0.708592 0.26201 0.044 Uiso calc U . R 1.0 . .
C C16 0.1552(3) 0.6192(3) 0.2658(3) 0.0474(10) Uani d . . . 1.0 . .
H H16A 0.153135 0.558279 0.26663 0.071 Uiso calc U . R 1.0 . .
H H16B 0.114069 0.639851 0.219131 0.071 Uiso calc U . R 1.0 . .
H H16C 0.141599 0.64154 0.310143 0.071 Uiso calc U . R 1.0 . .
Mg Mg1 0.49368(7) 0.49675(7) 0.24715(6) 0.0253(2) Uani d . . . 1.0 . .
O O1 0.36365(18) 0.44993(17) 0.18737(14) 0.0387(6) Uani d . . . 1.0 . .
O O2 0.45105(18) 0.55154(16) 0.13528(14) 0.0365(6) Uani d . . . 1.0 . .
O O3 0.58933(17) 0.58793(17) 0.23396(18) 0.0420(7) Uani d . . . 1.0 . .
O O4 0.59752(16) 0.50506(17) 0.35566(15) 0.0376(6) Uani d . . . 1.0 . .
O O5 0.47344(18) 0.39955(17) 0.32304(14) 0.0392(6) Uani d . . . 1.0 . .
O O6 0.43102(16) 0.58757(16) 0.28663(14) 0.0317(5) Uani d . . . 1.0 . .
O O7 0.46694(18) 0.61936(18) 0.42397(14) 0.0384(6) Uani d . . . 1.0 . .
O O8 0.55812(17) 0.40626(16) 0.20876(15) 0.0347(6) Uani d . . . 1.0 . .
O O9 0.5444(2) 0.38710(18) 0.07272(16) 0.0455(7) Uani d . . . 1.0 . .
S S1 0.41497(5) 0.63671(5) 0.34774(5) 0.02801(19) Uani d . . . 1.0 . .

loop_
_atom_site_aniso_label
_atom_site_aniso_U_11
_atom_site_aniso_U_22
_atom_site_aniso_U_33
_atom_site_aniso_U_12
_atom_site_aniso_U_13
_atom_site_aniso_U_23
N1A 0.031(7) 0.049(7) 0.034(6) 0.021(5) -0.007(5) -0.006(4)
S3A 0.035(2) 0.062(4) 0.0218(18) -0.016(3) -0.0015(15) 0.0097(19)
O10A 0.055(9) 0.125(13) 0.059(9) -0.009(7) -0.017(6) 0.047(8)
O11A 0.083(10) 0.071(12) 0.032(5) -0.034(8) 0.036(6) -0.024(6)
C23A 0.052(10) 0.099(12) 0.047(7) 0.001(8) 0.034(7) -0.023(7)
F1A 0.039(8) 0.121(14) 0.087(7) -0.010(7) -0.003(5) 0.016(7)
F2A 0.077(11) 0.097(10) 0.088(8) -0.021(8) 0.002(7) 0.028(7)
F3A 0.067(9) 0.140(12) 0.113(10) -0.014(7) 0.058(8) -0.018(8)
S4A 0.071(4) 0.052(3) 0.024(2) 0.016(2) 0.0012(18) 0.0075(15)
O12A 0.078(13) 0.057(7) 0.052(11) 0.019(8) 0.024(9) -0.006(7)
O13A 0.073(10) 0.049(5) 0.014(3) -0.005(8) -0.002(6) 0.001(3)
C24A 0.076(15) 0.047(11) 0.064(13) -0.007(10) 0.040(10) 0.017(8)
F4A 0.045(4) 0.073(6) 0.036(5) -0.029(4) -0.016(3) 0.029(4)
F5A 0.052(7) 0.075(7) 0.069(9) -0.026(6) 0.035(7) -0.026(7)
F6A 0.057(4) 0.034(3) 0.044(4) -0.009(3) 0.006(3) -0.008(3)
N1B 0.038(8) 0.028(6) 0.027(6) 0.002(6) 0.008(6) -0.002(4)
S3B 0.045(3) 0.039(2) 0.018(2) 0.019(2) 0.0104(16) 0.0026(14)
O10B 0.045(6) 0.041(5) 0.026(5) 0.008(4) 0.002(4) 0.017(4)
O11B 0.042(6) 0.055(9) 0.050(7) 0.003(6) 0.008(5) -0.014(5)
C23B 0.035(6) 0.053(7) 0.030(6) -0.015(5) 0.020(5) 0.005(5)
F1B 0.031(7) 0.076(7) 0.054(6) -0.010(5) 0.002(5) -0.012(5)
F2B 0.070(8) 0.043(4) 0.046(5) -0.013(5) 0.015(5) 0.005(3)
F3B 0.062(8) 0.081(6) 0.067(6) -0.025(6) 0.052(6) -0.018(5)
S4B 0.042(2) 0.0164(18) 0.0157(19) 0.0016(15) 0.010(2) 0.0028(13)
O12B 0.036(5) 0.046(6) 0.036(7) 0.002(5) 0.020(6) -0.005(5)
O13B 0.046(7) 0.041(5) 0.033(5) -0.005(6) 0.003(5) 0.001(3)
C24B 0.044(9) 0.038(9) 0.022(7) 0.014(6) -0.015(6) -0.003(6)
F4B 0.110(9) 0.121(12) 0.039(6) -0.066(8) -0.011(5) 0.023(6)
F5B 0.039(7) 0.093(8) 0.062(9) 0.009(6) -0.011(6) -0.001(7)
F6B 0.149(14) 0.041(5) 0.086(10) -0.019(7) 0.010(9) -0.014(6)
N2A 0.047(3) 0.029(2) 0.026(2) -0.004(3) 0.013(3) 0.0015(18)
S5A 0.0348(9) 0.0362(10) 0.0301(8) -0.0118(7) 0.0047(6) 0.0089(7)
O14A 0.057(3) 0.104(5) 0.049(3) 0.027(3) 0.031(2) 0.043(4)
O15A 0.074(4) 0.032(3) 0.083(4) -0.023(2) -0.026(3) 0.014(3)
C25A 0.043(5) 0.038(5) 0.056(5) -0.009(4) 0.027(5) -0.008(4)
F7A 0.038(2) 0.048(3) 0.119(5) -0.0134(19) 0.002(3) -0.021(3)
F8A 0.094(4) 0.074(3) 0.063(3) 0.030(3) 0.051(3) 0.021(3)
F9A 0.045(3) 0.058(3) 0.052(3) 0.005(2) 0.006(2) 0.020(3)
S6A 0.0345(7) 0.0305(7) 0.0357(10) -0.0054(5) 0.0141(6) -0.0081(6)
O16A 0.068(3) 0.057(3) 0.054(3) 0.005(2) -0.003(2) -0.032(2)
O17A 0.076(3) 0.030(2) 0.092(4) 0.003(2) 0.052(3) 0.011(3)
C26A 0.042(4) 0.094(7) 0.047(4) -0.004(4) 0.008(3) -0.004(4)
F10A 0.052(3) 0.217(9) 0.113(5) -0.007(4) 0.051(3) 0.044(5)
F11A 0.069(3) 0.126(7) 0.099(6) 0.048(4) 0.017(4) -0.020(5)
F12A 0.058(3) 0.106(4) 0.062(3) -0.005(3) -0.014(2) -0.002(3)
N2B 0.059(8) 0.045(7) 0.027(6) -0.004(7) 0.010(6) 0.009(5)
S5B 0.046(3) 0.049(3) 0.036(3) 0.000(2) 0.0008(19) 0.006(2)
O14B 0.070(9) 0.099(12) 0.016(5) 0.008(9) -0.003(5) 0.009(7)
O15B 0.080(11) 0.051(9) 0.108(15) -0.030(8) 0.002(10) 0.012(9)
C25B 0.09(3) 0.051(17) 0.052(16) -0.007(15) 0.043(19) -0.017(12)
F7B 0.048(9) 0.096(12) 0.121(15) -0.030(8) 0.024(9) 0.002(12)
F8B 0.086(11) 0.075(9) 0.089(11) 0.011(10) 0.010(10) -0.019(8)
F9B 0.079(12) 0.12(2) 0.056(9) 0.024(12) 0.008(8) 0.043(14)
S6B 0.120(5) 0.054(3) 0.038(3) 0.006(3) 0.027(3) 0.013(2)
O16B 0.099(11) 0.064(10) 0.178(16) -0.032(9) 0.057(12) 0.007(11)
O17B 0.228(16) 0.124(13) 0.061(9) 0.052(12) 0.075(10) 0.045(9)
C26B 0.086(10) 0.074(10) 0.069(10) -0.008(8) 0.008(7) -0.004(8)
F10B 0.075(8) 0.162(13) 0.059(7) 0.027(9) 0.024(6) 0.017(9)
F11B 0.095(11) 0.112(11) 0.155(14) -0.040(9) -0.027(10) -0.025(11)
F12B 0.127(12) 0.057(8) 0.078(10) 0.009(8) 0.033(9) 0.009(7)
S2A 0.0270(8) 0.0216(8) 0.0221(13) 0.0034(6) 0.0095(10) 0.0008(8)
C17A 0.029(3) 0.024(2) 0.018(2) 0.000(2) 0.0040(18) 0.0008(17)
C18A 0.031(2) 0.024(2) 0.024(2) 0.0032(18) 0.0047(18) 0.0004(17)
C19A 0.046(3) 0.026(2) 0.041(3) 0.002(2) 0.008(2) 0.000(2)
C20A 0.031(2) 0.027(2) 0.028(2) -0.0006(18) 0.0107(18) 0.0031(19)
C21A 0.026(2) 0.036(2) 0.030(2) -0.0021(19) 0.003(2) 0.0026(19)
C22A 0.027(3) 0.050(4) 0.064(5) -0.008(3) 0.001(3) 0.012(4)
S2B 0.034(3) 0.055(6) 0.028(5) 0.001(4) 0.007(4) 0.002(4)
C17B 0.043(9) 0.046(8) 0.040(8) -0.007(7) 0.013(7) -0.001(7)
C18B 0.050(8) 0.056(9) 0.049(8) -0.003(7) 0.012(7) -0.008(7)
C19B 0.075(14) 0.052(11) 0.064(13) 0.009(11) -0.008(11) -0.009(10)
C20B 0.025(7) 0.054(8) 0.032(7) -0.003(6) 0.004(6) 0.011(6)
C21B 0.036(7) 0.051(8) 0.037(7) -0.005(6) 0.002(6) -0.004(6)
C22B 0.048(11) 0.059(14) 0.060(14) -0.022(11) 0.003(10) 0.016(11)
C1 0.062(3) 0.051(3) 0.047(2) -0.025(2) 0.017(2) -0.007(2)
C2 0.045(2) 0.038(2) 0.0291(18) 0.0059(17) -0.0007(16) -0.0055(16)
C3 0.056(2) 0.038(2) 0.0196(16) 0.0151(18) 0.0023(15) -0.0003(15)
C4 0.066(3) 0.044(2) 0.041(2) 0.004(2) 0.029(2) 0.0148(19)
C5 0.054(3) 0.040(2) 0.051(2) 0.0021(19) 0.024(2) 0.0145(19)
C6 0.045(2) 0.051(3) 0.061(3) -0.013(2) 0.019(2) -0.006(2)
C7 0.039(2) 0.056(3) 0.053(3) -0.007(2) -0.0040(19) -0.013(2)
C8 0.077(3) 0.047(3) 0.036(2) -0.003(2) -0.020(2) 0.010(2)
C9 0.063(3) 0.060(3) 0.0267(19) 0.006(2) 0.0121(19) 0.0131(19)
C10 0.094(4) 0.036(2) 0.053(3) -0.009(2) 0.030(3) 0.002(2)
C11 0.0363(18) 0.0301(17) 0.0302(17) -0.0018(15) 0.0132(14) -0.0019(14)
C12 0.043(2) 0.0302(19) 0.043(2) 0.0021(16) 0.0153(17) -0.0059(16)
C13 0.063(3) 0.031(2) 0.064(3) -0.002(2) 0.019(2) -0.007(2)
C14 0.0358(18) 0.0348(19) 0.0327(18) 0.0004(15) 0.0169(15) -0.0013(15)
C15 0.0328(18) 0.0333(19) 0.044(2) 0.0018(15) 0.0101(16) 0.0031(16)
C16 0.035(2) 0.041(2) 0.066(3) -0.0020(17) 0.015(2) 0.002(2)
Mg1 0.0302(6) 0.0243(5) 0.0212(5) 0.0030(4) 0.0075(4) 0.0032(4)
O1 0.0478(16) 0.0355(14) 0.0269(12) -0.0088(12) 0.0022(11) -0.0037(11)
O2 0.0521(16) 0.0325(13) 0.0250(12) 0.0027(12) 0.0118(11) 0.0051(10)
O3 0.0336(14) 0.0339(14) 0.0588(18) -0.0019(11) 0.0145(13) 0.0123(13)
O4 0.0337(13) 0.0408(15) 0.0324(13) -0.0035(11) 0.0009(11) -0.0077(11)
O5 0.0559(17) 0.0360(14) 0.0219(12) -0.0141(12) 0.0058(11) 0.0041(11)
O6 0.0357(13) 0.0328(13) 0.0261(12) 0.0062(10) 0.0086(10) -0.0037(10)
O7 0.0461(15) 0.0428(15) 0.0222(12) 0.0074(12) 0.0039(11) 0.0015(11)
O8 0.0443(15) 0.0292(13) 0.0352(13) 0.0089(11) 0.0188(12) 0.0010(11)
O9 0.069(2) 0.0377(15) 0.0376(15) 0.0022(14) 0.0280(14) -0.0010(12)
S1 0.0309(4) 0.0297(4) 0.0230(4) 0.0020(3) 0.0074(3) -0.0017(3)

loop_
_atom_type_symbol
_atom_type_description
_atom_type_scat_dispersion_real
_atom_type_scat_dispersion_imag
_atom_type_scat_source
C C 0.0033 0.0016 'International Tables Vol C Tables 4.2.6.8 and 6.1.1.4'
H H 0.0000 0.0000 'International Tables Vol C Tables 4.2.6.8 and 6.1.1.4'
F F 0.0171 0.0103 'International Tables Vol C Tables 4.2.6.8 and 6.1.1.4'
Mg Mg 0.0486 0.0363 'International Tables Vol C Tables 4.2.6.8 and 6.1.1.4'
N N 0.0061 0.0033 'International Tables Vol C Tables 4.2.6.8 and 6.1.1.4'
O O 0.0106 0.0060 'International Tables Vol C Tables 4.2.6.8 and 6.1.1.4'
S S 0.1246 0.1234 'International Tables Vol C Tables 4.2.6.8 and 6.1.1.4'

loop_
_geom_angle_atom_site_label_1
_geom_angle_atom_site_label_2
_geom_angle_atom_site_label_3
_geom_angle
S4A N1A S3A 122.7(17)
O10A S3A O11A 118.1(15)
O10A S3A N1A 118.6(15)
O11A S3A N1A 111.7(14)
O10A S3A C23A 106.1(14)
O11A S3A C23A 99.7(13)
N1A S3A C23A 98.1(15)
F2A C23A F1A 108.(2)
F2A C23A F3A 98.(2)
F1A C23A F3A 84.(2)
F2A C23A S3A 136.(3)
F1A C23A S3A 110.(2)
F3A C23A S3A 107.5(18)
O12A S4A O13A 115.0(13)
O12A S4A N1A 112.4(15)
O13A S4A N1A 109.1(14)
O12A S4A C24A 105.7(16)
O13A S4A C24A 106.2(12)
N1A S4A C24A 108.0(15)
F4A C24A F6A 113.(3)
F4A C24A F5A 105.(2)
F6A C24A F5A 102.6(19)
F4A C24A S4A 112.2(17)
F6A C24A S4A 111.1(15)
F5A C24A S4A 112.(2)
S3B N1B S4B 122.3(17)
O11B S3B O10B 119.1(14)
O11B S3B N1B 106.2(15)
O10B S3B N1B 112.5(13)
O11B S3B C23B 107.1(13)
O10B S3B C23B 102.9(12)
N1B S3B C23B 108.6(12)
F3B C23B F1B 135.(3)
F3B C23B F2B 103.5(19)
F1B C23B F2B 96.9(19)
F3B C23B S3B 112.5(16)
F1B C23B S3B 105.0(17)
F2B C23B S3B 94.1(15)
O13B S4B O12B 123.3(14)
O13B S4B N1B 105.5(15)
O12B S4B N1B 120.4(16)
O13B S4B C24B 98.7(11)
O12B S4B C24B 104.3(14)
N1B S4B C24B 99.4(13)
F5B C24B F6B 118.(2)
F5B C24B F4B 112.(2)
F6B C24B F4B 102.(2)
F5B C24B S4B 106.(2)
F6B C24B S4B 110.(2)
F4B C24B S4B 107.7(14)
S5A N2A S6A 123.7(4)
O15A S5A O14A 118.4(4)
O15A S5A N2A 108.5(3)
O14A S5A N2A 117.1(4)
O15A S5A C25A 103.3(5)
O14A S5A C25A 104.6(5)
N2A S5A C25A 102.5(5)
F8A C25A F9A 109.0(8)
F8A C25A F7A 108.7(10)
F9A C25A F7A 106.1(11)
F8A C25A S5A 112.7(10)
F9A C25A S5A 110.8(8)
F7A C25A S5A 109.4(6)
O17A S6A O16A 117.2(4)
O17A S6A N2A 109.5(3)
O16A S6A N2A 116.7(3)
O17A S6A C26A 101.9(4)
O16A S6A C26A 106.2(4)
N2A S6A C26A 103.1(5)
F12A C26A F11A 108.5(8)
F12A C26A F10A 108.2(8)
F11A C26A F10A 106.7(8)
F12A C26A S6A 112.9(6)
F11A C26A S6A 110.5(7)
F10A C26A S6A 109.8(6)
S6B N2B S5B 128.6(13)
O14B S5B O15B 117.1(13)
O14B S5B N2B 117.2(11)
O15B S5B N2B 106.6(11)
O14B S5B C25B 102.2(15)
O15B S5B C25B 105.6(15)
N2B S5B C25B 107.1(16)
F9B C25B F7B 108.(3)
F9B C25B F8B 105.(3)
F7B C25B F8B 96.(3)
F9B C25B S5B 118.(3)
F7B C25B S5B 117.(2)
F8B C25B S5B 110.(2)
O17B S6B O16B 118.4(14)
O17B S6B N2B 110.4(12)
O16B S6B N2B 113.3(12)
O17B S6B C26B 104.2(12)
O16B S6B C26B 104.9(12)
N2B S6B C26B 104.0(10)
F12B C26B F11B 109.2(18)
F12B C26B F10B 105.2(19)
F11B C26B F10B 105.3(17)
F12B C26B S6B 110.8(15)
F11B C26B S6B 113.5(18)
F10B C26B S6B 112.3(13)
O9 S2A O8 118.8(3)
O9 S2A C20A 106.7(3)
O8 S2A C20A 107.1(3)
O9 S2A C17A 109.9(3)
O8 S2A C17A 105.6(3)
C20A S2A C17A 108.4(3)
C18A C17A S2A 114.5(4)
C18A C17A H17A 108.6
S2A C17A H17A 108.6
C18A C17A H17B 108.6
S2A C17A H17B 108.6
H17A C17A H17B 107.6
C19A C18A C17A 110.3(4)
C19A C18A H18A 109.6
C17A C18A H18A 109.6
C19A C18A H18B 109.6
C17A C18A H18B 109.6
H18A C18A H18B 108.1
C18A C19A H19A 109.5
C18A C19A H19B 109.5
H19A C19A H19B 109.5
C18A C19A H19C 109.5
H19A C19A H19C 109.5
H19B C19A H19C 109.5
C21A C20A S2A 115.4(3)
C21A C20A H20A 108.4
S2A C20A H20A 108.4
C21A C20A H20B 108.4
S2A C20A H20B 108.4
H20A C20A H20B 107.5
C22A C21A C20A 110.9(5)
C22A C21A H21A 109.5
C20A C21A H21A 109.5
C22A C21A H21B 109.5
C20A C21A H21B 109.5
H21A C21A H21B 108.1
C21A C22A H22A 109.5
C21A C22A H22B 109.5
H22A C22A H22B 109.5
C21A C22A H22C 109.5
H22A C22A H22C 109.5
H22B C22A H22C 109.5
O8 S2B O9 104.6(9)
O8 S2B C17B 107.4(12)
O9 S2B C17B 107.7(12)
O8 S2B C20B 110.9(12)
O9 S2B C20B 118.8(10)
C17B S2B C20B 107.0(13)
C18B C17B S2B 112.0(17)
C18B C17B H17C 109.2
S2B C17B H17C 109.2
C18B C17B H17D 109.2
S2B C17B H17D 109.2
H17C C17B H17D 107.9
C19B C18B C17B 112.(2)
C19B C18B H18C 109.3
C17B C18B H18C 109.3
C19B C18B H18D 109.3
C17B C18B H18D 109.3
H18C C18B H18D 108.0
C18B C19B H19D 109.5
C18B C19B H19E 109.5
H19D C19B H19E 109.5
C18B C19B H19F 109.5
H19D C19B H19F 109.5
H19E C19B H19F 109.5
C21B C20B S2B 114.7(14)
C21B C20B H20C 108.6
S2B C20B H20C 108.6
C21B C20B H20D 108.6
S2B C20B H20D 108.6
H20C C20B H20D 107.6
C20B C21B C22B 112.5(18)
C20B C21B H21C 109.1
C22B C21B H21C 109.1
C20B C21B H21D 109.1
C22B C21B H21D 109.1
H21C C21B H21D 107.8
C21B C22B H22D 109.5
C21B C22B H22E 109.5
H22D C22B H22E 109.5
C21B C22B H22F 109.5
H22D C22B H22F 109.5
H22E C22B H22F 109.5
O1 C1 H1A 109.5
O1 C1 H1B 109.5
H1A C1 H1B 109.5
O1 C1 H1C 109.5
H1A C1 H1C 109.5
H1B C1 H1C 109.5
O1 C2 C3 107.6(3)
O1 C2 H2A 110.2
C3 C2 H2A 110.2
O1 C2 H2B 110.2
C3 C2 H2B 110.2
H2A C2 H2B 108.5
O2 C3 C2 104.8(3)
O2 C3 H3A 110.8
C2 C3 H3A 110.8
O2 C3 H3B 110.8
C2 C3 H3B 110.8
H3A C3 H3B 108.9
O2 C4 C5 104.6(3)
O2 C4 H4A 110.8
C5 C4 H4A 110.8
O2 C4 H4B 110.8
C5 C4 H4B 110.8
H4A C4 H4B 108.9
O3 C5 C4 105.8(3)
O3 C5 H5A 110.6
C4 C5 H5A 110.6
O3 C5 H5B 110.6
C4 C5 H5B 110.6
H5A C5 H5B 108.7
O3 C6 C7 105.7(4)
O3 C6 H6A 110.6
C7 C6 H6A 110.6
O3 C6 H6B 110.6
C7 C6 H6B 110.6
H6A C6 H6B 108.7
O4 C7 C6 107.1(3)
O4 C7 H7A 110.3
C6 C7 H7A 110.3
O4 C7 H7B 110.3
C6 C7 H7B 110.3
H7A C7 H7B 108.5
O4 C8 C9 106.6(4)
O4 C8 H8A 110.4
C9 C8 H8A 110.4
O4 C8 H8B 110.4
C9 C8 H8B 110.4
H8A C8 H8B 108.6
O5 C9 C8 110.5(3)
O5 C9 H9A 109.6
C8 C9 H9A 109.6
O5 C9 H9B 109.6
C8 C9 H9B 109.6
H9A C9 H9B 108.1
O5 C10 H10A 109.5
O5 C10 H10B 109.5
H10A C10 H10B 109.5
O5 C10 H10C 109.5
H10A C10 H10C 109.5
H10B C10 H10C 109.5
C12 C11 S1 113.8(3)
C12 C11 H11A 108.8
S1 C11 H11A 108.8
C12 C11 H11B 108.8
S1 C11 H11B 108.8
H11A C11 H11B 107.7
C13 C12 C11 110.8(3)
C13 C12 H12A 109.5
C11 C12 H12A 109.5
C13 C12 H12B 109.5
C11 C12 H12B 109.5
H12A C12 H12B 108.1
C12 C13 H13A 109.5
C12 C13 H13B 109.5
H13A C13 H13B 109.5
C12 C13 H13C 109.5
H13A C13 H13C 109.5
H13B C13 H13C 109.5
C15 C14 S1 115.2(3)
C15 C14 H14A 108.5
S1 C14 H14A 108.5
C15 C14 H14B 108.5
S1 C14 H14B 108.5
H14A C14 H14B 107.5
C14 C15 C16 110.3(3)
C14 C15 H15A 109.6
C16 C15 H15A 109.6
C14 C15 H15B 109.6
C16 C15 H15B 109.6
H15A C15 H15B 108.1
C15 C16 H16A 109.5
C15 C16 H16B 109.5
H16A C16 H16B 109.5
C15 C16 H16C 109.5
H16A C16 H16C 109.5
H16B C16 H16C 109.5
O6 Mg1 O8 179.15(13)
O6 Mg1 O2 89.63(11)
O8 Mg1 O2 90.81(11)
O6 Mg1 O5 95.12(12)
O8 Mg1 O5 84.90(11)
O2 Mg1 O5 146.44(12)
O6 Mg1 O4 88.61(11)
O8 Mg1 O4 90.59(11)
O2 Mg1 O4 141.31(12)
O5 Mg1 O4 72.13(10)
O6 Mg1 O3 91.40(11)
O8 Mg1 O3 88.07(11)
O2 Mg1 O3 70.47(11)
O5 Mg1 O3 142.29(12)
O4 Mg1 O3 70.94(11)
O6 Mg1 O1 84.12(11)
O8 Mg1 O1 96.71(12)
O2 Mg1 O1 71.12(11)
O5 Mg1 O1 76.35(10)
O4 Mg1 O1 146.84(11)
O3 Mg1 O1 141.34(11)
C2 O1 C1 110.2(3)
C2 O1 Mg1 116.8(2)
C1 O1 Mg1 125.3(2)
C4 O2 C3 113.7(3)
C4 O2 Mg1 121.2(3)
C3 O2 Mg1 117.4(2)
C6 O3 C5 114.0(3)
C6 O3 Mg1 117.8(3)
C5 O3 Mg1 115.8(2)
C8 O4 C7 116.5(3)
C8 O4 Mg1 117.7(2)
C7 O4 Mg1 116.6(2)
C9 O5 C10 110.2(3)
C9 O5 Mg1 115.5(2)
C10 O5 Mg1 121.7(2)
S1 O6 Mg1 152.48(16)
S2B O8 Mg1 165.8(6)
S2A O8 Mg1 151.5(2)
O7 S1 O6 116.95(16)
O7 S1 C14 108.67(17)
O6 S1 C14 107.62(16)
O7 S1 C11 110.02(17)
O6 S1 C11 105.80(16)
C14 S1 C11 107.37(18)

loop_
_geom_bond_atom_site_label_1
_geom_bond_atom_site_label_2
_geom_bond_distance
N1A S4A 1.53(3)
N1A S3A 1.55(3)
S3A O10A 1.35(2)
S3A O11A 1.42(2)
S3A C23A 1.76(3)
C23A F2A 1.18(3)
C23A F1A 1.50(3)
C23A F3A 1.59(3)
S4A O12A 1.43(3)
S4A O13A 1.48(2)
S4A C24A 1.87(2)
C24A F4A 1.19(3)
C24A F6A 1.35(3)
C24A F5A 1.40(4)
N1B S3B 1.62(3)
N1B S4B 1.63(3)
S3B O11B 1.44(3)
S3B O10B 1.516(19)
S3B C23B 1.86(2)
C23B F3B 1.13(3)
C23B F1B 1.27(3)
C23B F2B 1.56(3)
S4B O13B 1.40(2)
S4B O12B 1.42(3)
S4B C24B 1.79(3)
C24B F5B 1.24(4)
C24B F6B 1.27(3)
C24B F4B 1.47(2)
N2A S5A 1.580(6)
N2A S6A 1.583(6)
S5A O15A 1.425(5)
S5A O14A 1.432(6)
S5A C25A 1.819(10)
C25A F8A 1.283(15)
C25A F9A 1.333(14)
C25A F7A 1.353(13)
S6A O17A 1.414(5)
S6A O16A 1.424(5)
S6A C26A 1.800(8)
C26A F12A 1.314(9)
C26A F11A 1.328(14)
C26A F10A 1.330(10)
N2B S6B 1.53(2)
N2B S5B 1.551(18)
S5B O14B 1.359(16)
S5B O15B 1.436(16)
S5B C25B 1.73(3)
C25B F9B 1.29(4)
C25B F7B 1.35(4)
C25B F8B 1.49(4)
S6B O17B 1.400(13)
S6B O16B 1.424(15)
S6B C26B 1.791(16)
C26B F12B 1.30(2)
C26B F11B 1.31(2)
C26B F10B 1.318(18)
S2A O9 1.376(4)
S2A O8 1.490(4)
S2A C20A 1.746(6)
S2A C17A 1.777(6)
C17A C18A 1.528(7)
C17A H17A 0.99
C17A H17B 0.99
C18A C19A 1.523(7)
C18A H18A 0.99
C18A H18B 0.99
C19A H19A 0.98
C19A H19B 0.98
C19A H19C 0.98
C20A C21A 1.525(6)
C20A H20A 0.99
C20A H20B 0.99
C21A C22A 1.520(9)
C21A H21A 0.99
C21A H21B 0.99
C22A H22A 0.98
C22A H22B 0.98
C22A H22C 0.98
S2B O8 1.363(16)
S2B O9 1.742(13)
S2B C17B 1.76(3)
S2B C20B 1.81(2)
C17B C18B 1.57(3)
C17B H17C 0.99
C17B H17D 0.99
C18B C19B 1.49(4)
C18B H18C 0.99
C18B H18D 0.99
C19B H19D 0.98
C19B H19E 0.98
C19B H19F 0.98
C20B C21B 1.49(3)
C20B H20C 0.99
C20B H20D 0.99
C21B C22B 1.56(4)
C21B H21C 0.99
C21B H21D 0.99
C22B H22D 0.98
C22B H22E 0.98
C22B H22F 0.98
C1 O1 1.435(5)
C1 H1A 0.98
C1 H1B 0.98
C1 H1C 0.98
C2 O1 1.435(4)
C2 C3 1.492(6)
C2 H2A 0.99
C2 H2B 0.99
C3 O2 1.430(5)
C3 H3A 0.99
C3 H3B 0.99
C4 O2 1.414(5)
C4 C5 1.513(7)
C4 H4A 0.99
C4 H4B 0.99
C5 O3 1.427(5)
C5 H5A 0.99
C5 H5B 0.99
C6 O3 1.392(5)
C6 C7 1.510(7)
C6 H6A 0.99
C6 H6B 0.99
C7 O4 1.438(5)
C7 H7A 0.99
C7 H7B 0.99
C8 O4 1.408(5)
C8 C9 1.471(7)
C8 H8A 0.99
C8 H8B 0.99
C9 O5 1.428(5)
C9 H9A 0.99
C9 H9B 0.99
C10 O5 1.471(5)
C10 H10A 0.98
C10 H10B 0.98
C10 H10C 0.98
C11 C12 1.526(5)
C11 S1 1.774(4)
C11 H11A 0.99
C11 H11B 0.99
C12 C13 1.510(6)
C12 H12A 0.99
C12 H12B 0.99
C13 H13A 0.98
C13 H13B 0.98
C13 H13C 0.98
C14 C15 1.525(5)
C14 S1 1.760(4)
C14 H14A 0.99
C14 H14B 0.99
C15 C16 1.531(5)
C15 H15A 0.99
C15 H15B 0.99
C16 H16A 0.98
C16 H16B 0.98
C16 H16C 0.98
Mg1 O6 2.048(3)
Mg1 O8 2.052(3)
Mg1 O2 2.156(3)
Mg1 O5 2.189(3)
Mg1 O4 2.215(3)
Mg1 O3 2.225(3)
Mg1 O1 2.235(3)
O6 S1 1.464(2)
O7 S1 1.437(3)

loop_
_geom_torsion_atom_site_label_1
_geom_torsion_atom_site_label_2
_geom_torsion_atom_site_label_3
_geom_torsion_atom_site_label_4
_geom_torsion
S4A N1A S3A O10A 5.(3)
S4A N1A S3A O11A 148.(2)
S4A N1A S3A C23A -108.(2)
O10A S3A C23A F2A -170.(3)
O11A S3A C23A F2A 67.(3)
N1A S3A C23A F2A -47.(3)
O10A S3A C23A F1A 43.(2)
O11A S3A C23A F1A -81.(2)
N1A S3A C23A F1A 165.5(19)
O10A S3A C23A F3A -48.(2)
O11A S3A C23A F3A -171.0(19)
N1A S3A C23A F3A 75.(2)
S3A N1A S4A O12A 29.(3)
S3A N1A S4A O13A 157.4(18)
S3A N1A S4A C24A -88.(2)
O12A S4A C24A F4A -46.(3)
O13A S4A C24A F4A -168.(2)
N1A S4A C24A F4A 75.(3)
O12A S4A C24A F6A 82.(2)
O13A S4A C24A F6A -40.(3)
N1A S4A C24A F6A -157.(2)
O12A S4A C24A F5A -163.5(19)
O13A S4A C24A F5A 74.(2)
N1A S4A C24A F5A -43.(2)
S4B N1B S3B O11B 162.3(18)
S4B N1B S3B O10B 30.(2)
S4B N1B S3B C23B -82.8(19)
O11B S3B C23B F3B 156.(2)
O10B S3B C23B F3B -78.(2)
N1B S3B C23B F3B 41.(2)
O11B S3B C23B F1B -49.(2)
O10B S3B C23B F1B 77.(2)
N1B S3B C23B F1B -163.3(19)
O11B S3B C23B F2B 49.2(16)
O10B S3B C23B F2B 175.5(12)
N1B S3B C23B F2B -65.1(16)
S3B N1B S4B O13B 161.4(16)
S3B N1B S4B O12B 16.(2)
S3B N1B S4B C24B -96.8(18)
O13B S4B C24B F5B 48.(2)
O12B S4B C24B F5B 175.7(19)
N1B S4B C24B F5B -59.4(18)
O13B S4B C24B F6B -81.(2)
O12B S4B C24B F6B 46.(2)
N1B S4B C24B F6B 171.3(19)
O13B S4B C24B F4B 168.(2)
O12B S4B C24B F4B -64.(2)
N1B S4B C24B F4B 61.(2)
S6A N2A S5A O15A -155.9(5)
S6A N2A S5A O14A -18.6(6)
S6A N2A S5A C25A 95.3(6)
O15A S5A C25A F8A -53.5(9)
O14A S5A C25A F8A -178.0(8)
N2A S5A C25A F8A 59.3(9)
O15A S5A C25A F9A 68.9(9)
O14A S5A C25A F9A -55.6(9)
N2A S5A C25A F9A -178.3(8)
O15A S5A C25A F7A -174.5(8)
O14A S5A C25A F7A 60.9(10)
N2A S5A C25A F7A -61.7(10)
S5A N2A S6A O17A -153.2(5)
S5A N2A S6A O16A -17.0(6)
S5A N2A S6A C26A 99.0(5)
O17A S6A C26A F12A -52.6(9)
O16A S6A C26A F12A -175.9(7)
N2A S6A C26A F12A 60.9(8)
O17A S6A C26A F11A 69.2(7)
O16A S6A C26A F11A -54.1(7)
N2A S6A C26A F11A -177.3(6)
O17A S6A C26A F10A -173.4(8)
O16A S6A C26A F10A 63.4(9)
N2A S6A C26A F10A -59.9(8)
S6B N2B S5B O14B -25.(2)
S6B N2B S5B O15B -158.1(16)
S6B N2B S5B C25B 89.(2)
O14B S5B C25B F9B -63.(3)
O15B S5B C25B F9B 60.(3)
N2B S5B C25B F9B 174.(3)
O14B S5B C25B F7B 69.(3)
O15B S5B C25B F7B -168.(3)
N2B S5B C25B F7B -55.(3)
O14B S5B C25B F8B 177.(2)
O15B S5B C25B F8B -60.(3)
N2B S5B C25B F8B 53.(3)
S5B N2B S6B O17B -162.1(17)
S5B N2B S6B O16B -27.(2)
S5B N2B S6B C26B 86.7(17)
O17B S6B C26B F12B 59.(2)
O16B S6B C26B F12B -66.4(19)
N2B S6B C26B F12B 174.4(17)
O17B S6B C26B F11B -65.(2)
O16B S6B C26B F11B 170.3(18)
N2B S6B C26B F11B 51.1(18)
O17B S6B C26B F10B 176.0(19)
O16B S6B C26B F10B 51.(2)
N2B S6B C26B F10B -68.3(19)
O9 S2A C17A C18A 59.4(5)
O8 S2A C17A C18A -171.5(3)
C20A S2A C17A C18A -56.9(4)
S2A C17A C18A C19A 178.1(4)
O9 S2A C20A C21A -169.6(4)
O8 S2A C20A C21A 62.2(4)
C17A S2A C20A C21A -51.3(4)
S2A C20A C21A C22A -177.5(5)
O8 S2B C17B C18B -177.4(15)
O9 S2B C17B C18B 70.5(19)
C20B S2B C17B C18B -58.(2)
S2B C17B C18B C19B 179.7(17)
O8 S2B C20B C21B -67.3(17)
O9 S2B C20B C21B 53.9(19)
C17B S2B C20B C21B 175.9(15)
S2B C20B C21B C22B 179.0(18)
O1 C2 C3 O2 -48.5(4)
O2 C4 C5 O3 49.1(4)
O3 C6 C7 O4 -49.7(5)
O4 C8 C9 O5 45.7(5)
S1 C11 C12 C13 171.6(3)
S1 C14 C15 C16 171.0(3)
C3 C2 O1 C1 -177.3(3)
C3 C2 O1 Mg1 31.6(4)
C5 C4 O2 C3 173.7(3)
C5 C4 O2 Mg1 -37.8(4)
C2 C3 O2 C4 -161.8(3)
C2 C3 O2 Mg1 48.4(3)
C7 C6 O3 C5 -176.8(4)
C7 C6 O3 Mg1 42.6(4)
C4 C5 O3 C6 174.8(4)
C4 C5 O3 Mg1 -43.8(4)
C9 C8 O4 C7 178.2(4)
C9 C8 O4 Mg1 -35.9(5)
C6 C7 O4 C8 -175.6(4)
C6 C7 O4 Mg1 38.1(4)
C8 C9 O5 C10 105.4(5)
C8 C9 O5 Mg1 -37.2(5)
O9 S2B O8 Mg1 6.(4)
C17B S2B O8 Mg1 -108.(3)
C20B S2B O8 Mg1 135.(3)
O9 S2A O8 Mg1 -14.3(7)
C20A S2A O8 Mg1 106.6(5)
C17A S2A O8 Mg1 -138.0(4)
Mg1 O6 S1 O7 1.3(5)
Mg1 O6 S1 C14 -121.3(4)
Mg1 O6 S1 C11 124.2(4)
C15 C14 S1 O7 173.5(3)
C15 C14 S1 O6 -59.0(3)
C15 C14 S1 C11 54.5(3)
C12 C11 S1 O7 -54.5(3)
C12 C11 S1 O6 178.3(3)
C12 C11 S1 C14 63.6(3)
